data_7042866
loop_
_publ_author_name
'Qu, Jingping'
'Zhang, Yahui'
'Yang, Dawei'
'Li, Ying'
'Wang, Baomin'
'Zhao, Xiangyu'

_publ_section_title
;
 Synthesis and Characterization of a Family of
 Thioether-Dithiolate-Bridged Heteronuclear Iron Complexes
;
_journal_name_full 'Dalton Trans.'
_journal_paper_doi 10.1039/C7DT00719A
_journal_year 2017
_chemical_formula_sum 'C28 H46 Ag F6 Fe2 P S6'
_chemical_formula_weight 939.55
_chemical_name_systematic
; 
 ? 
;
_space_group_IT_number 14
_symmetry_space_group_name_Hall '-P 2yn'
_symmetry_space_group_name_H-M 'P 1 21/n 1'
_atom_sites_solution_hydrogens geom
_atom_sites_solution_primary direct
_atom_sites_solution_secondary difmap
_audit_creation_method SHELXL-97
_audit_update_record
;
2015-07-23 deposited with the CCDC.
2017-05-01 downloaded from the CCDC.
;
_cell_angle_alpha 90.00
_cell_angle_beta 108.902(2)
_cell_angle_gamma 90.00
_cell_formula_units_Z 4
_cell_length_a 14.408(2)
_cell_length_b 16.545(2)
_cell_length_c 16.329(2)
_cell_measurement_temperature 296(2)
_cell_volume 3682.6(8)
_computing_structure_refinement 'SHELXL-97 (Sheldrick, 1997)'
_computing_structure_solution 'SHELXS-97 (Sheldrick, 1990)'
_diffrn_ambient_temperature 296(2)
_diffrn_measured_fraction_theta_full 0.998
_diffrn_measured_fraction_theta_max 0.998
_diffrn_radiation_monochromator graphite
_diffrn_radiation_source 'fine-focus sealed tube'
_diffrn_radiation_type MoK\a
_diffrn_radiation_wavelength 0.71073
_diffrn_reflns_av_R_equivalents 0.0226
_diffrn_reflns_av_sigmaI/netI 0.0353
_diffrn_reflns_limit_h_max 13
_diffrn_reflns_limit_h_min -17
_diffrn_reflns_limit_k_max 16
_diffrn_reflns_limit_k_min -19
_diffrn_reflns_limit_l_max 19
_diffrn_reflns_limit_l_min -16
_diffrn_reflns_number 13532
_diffrn_reflns_theta_full 25.00
_diffrn_reflns_theta_max 25.00
_diffrn_reflns_theta_min 2.05
_exptl_absorpt_coefficient_mu 1.738
_exptl_absorpt_correction_T_max 0.7336
_exptl_absorpt_correction_T_min 0.5359
_exptl_crystal_density_diffrn 1.695
_exptl_crystal_density_method 'not measured'
_exptl_crystal_F_000 1912
_exptl_crystal_size_max 0.41
_exptl_crystal_size_mid 0.30
_exptl_crystal_size_min 0.19
_refine_diff_density_max 1.005
_refine_diff_density_min -1.334
_refine_diff_density_rms 0.100
_refine_ls_extinction_method none
_refine_ls_goodness_of_fit_ref 1.061
_refine_ls_hydrogen_treatment mixed
_refine_ls_matrix_type full
_refine_ls_number_parameters 397
_refine_ls_number_reflns 6463
_refine_ls_number_restraints 36
_refine_ls_restrained_S_all 1.060
_refine_ls_R_factor_all 0.0659
_refine_ls_R_factor_gt 0.0511
_refine_ls_shift/su_max 0.001
_refine_ls_shift/su_mean 0.000
_refine_ls_structure_factor_coef Fsqd
_refine_ls_weighting_details 'calc w=1/[\s^2^(Fo^2^)+(0.0877P)^2^+2.8994P] where P=(Fo^2^+2Fc^2^)/3'
_refine_ls_weighting_scheme calc
_refine_ls_wR_factor_gt 0.1408
_refine_ls_wR_factor_ref 0.1505
_reflns_number_gt 5085
_reflns_number_total 6463
_reflns_threshold_expression >2sigma(I)
_cod_data_source_file c7dt00719a2.cif
_cod_data_source_block 1
_cod_original_cell_volume 3682.5(9)
_cod_database_code 7042866

loop_
_symmetry_equiv_pos_as_xyz
'x, y, z'
'-x+1/2, y+1/2, -z+1/2'
'-x, -y, -z'
'x-1/2, -y-1/2, z-1/2'

loop_
_atom_site_label
_atom_site_type_symbol
_atom_site_fract_x
_atom_site_fract_y
_atom_site_fract_z
_atom_site_U_iso_or_equiv
_atom_site_adp_type
_atom_site_occupancy
_atom_site_symmetry_multiplicity
_atom_site_calc_flag
_atom_site_refinement_flags
P P 0.63662(11) 0.79138(11) 0.40847(11) 0.0689(4) Uani 1 1 d .
Ag1 Ag 0.78424(4) 0.33494(3) 0.54890(3) 0.06700(18) Uani 1 1 d U
Fe2 Fe 0.82454(4) 0.18410(4) 0.45634(4) 0.04148(19) Uani 1 1 d .
Fe1 Fe 0.77916(4) 0.48585(4) 0.65539(4) 0.04038(19) Uani 1 1 d .
S3 S 0.86245(12) 0.57169(9) 0.60033(11) 0.0672(4) Uani 1 1 d .
S5 S 0.72539(9) 0.19272(8) 0.53824(9) 0.0534(3) Uani 1 1 d U
S4 S 0.84926(11) 0.31108(9) 0.41836(10) 0.0608(4) Uani 1 1 d U
S2 S 0.90769(9) 0.39876(8) 0.68372(9) 0.0533(3) Uani 1 1 d U
S1 S 0.67929(10) 0.46168(9) 0.51856(9) 0.0571(3) Uani 1 1 d U
S6 S 0.69066(11) 0.17880(13) 0.34139(11) 0.0860(6) Uani 1 1 d .
F3 F 0.6027(4) 0.8648(4) 0.4508(4) 0.142(2) Uani 1 1 d .
F2 F 0.6740(5) 0.7179(3) 0.3673(4) 0.1323(19) Uani 1 1 d .
F1 F 0.7250(5) 0.7852(6) 0.4884(4) 0.205(4) Uani 1 1 d .
F6 F 0.7006(8) 0.8449(4) 0.3727(6) 0.223(5) Uani 1 1 d .
F5 F 0.5559(6) 0.8048(6) 0.3240(5) 0.237(5) Uani 1 1 d .
F4 F 0.5789(7) 0.7354(5) 0.4447(7) 0.237(5) Uani 1 1 d .
C5 C 0.7611(5) 0.5793(3) 0.7414(4) 0.0595(14) Uani 1 1 d .
C3 C 0.7451(4) 0.4449(3) 0.7642(3) 0.0514(12) Uani 1 1 d .
C4 C 0.8085(4) 0.5126(3) 0.7898(3) 0.0492(11) Uani 1 1 d .
C2 C 0.6589(4) 0.4704(4) 0.7003(4) 0.0662(16) Uani 1 1 d .
C1 C 0.6695(4) 0.5548(4) 0.6847(4) 0.0656(15) Uani 1 1 d .
C15 C 0.9290(4) 0.1245(4) 0.5583(4) 0.0593(14) Uani 1 1 d .
C14 C 0.9767(4) 0.1691(4) 0.5106(4) 0.0630(15) Uani 1 1 d .
C13 C 0.9479(4) 0.1387(5) 0.4244(4) 0.0734(18) Uani 1 1 d .
C26 C 0.6017(4) 0.1887(5) 0.4617(6) 0.095(2) Uani 1 1 d .
H26A H 0.5785 0.1333 0.4577 0.113 Uiso 1 1 calc R
H26B H 0.5591 0.2211 0.4839 0.113 Uiso 1 1 calc R
C20 C 0.9419(5) 0.1329(5) 0.6525(4) 0.091(2) Uani 1 1 d .
H20A H 0.9954 0.0994 0.6854 0.136 Uiso 1 1 calc R
H20B H 0.8829 0.1163 0.6629 0.136 Uiso 1 1 calc R
H20C H 0.9558 0.1882 0.6697 0.136 Uiso 1 1 calc R
C9 C 0.9060(5) 0.5125(4) 0.8622(4) 0.0822(19) Uani 1 1 d .
H9A H 0.8959 0.5267 0.9157 0.123 Uiso 1 1 calc R
H9B H 0.9492 0.5512 0.8496 0.123 Uiso 1 1 calc R
H9C H 0.9348 0.4597 0.8672 0.123 Uiso 1 1 calc R
C8 C 0.7646(6) 0.3637(4) 0.8058(5) 0.092(2) Uani 1 1 d .
H8A H 0.7414 0.3624 0.8547 0.138 Uiso 1 1 calc R
H8B H 0.8339 0.3531 0.8248 0.138 Uiso 1 1 calc R
H8C H 0.7312 0.3231 0.7648 0.138 Uiso 1 1 calc R
C12 C 0.8819(5) 0.0741(4) 0.4198(5) 0.085(2) Uani 1 1 d .
C11 C 0.8704(4) 0.0648(4) 0.5021(5) 0.0736(17) Uani 1 1 d .
C18 C 0.9862(6) 0.1680(6) 0.3551(5) 0.120(4) Uani 1 1 d .
H18A H 1.0431 0.1371 0.3565 0.180 Uiso 1 1 calc R
H18B H 1.0036 0.2240 0.3646 0.180 Uiso 1 1 calc R
H18C H 0.9365 0.1616 0.2997 0.180 Uiso 1 1 calc R
C22 C 0.9969(4) 0.4484(4) 0.6430(5) 0.084(2) Uani 1 1 d .
H22A H 1.0625 0.4352 0.6805 0.101 Uiso 1 1 calc R
H22B H 0.9898 0.4278 0.5857 0.101 Uiso 1 1 calc R
C10 C 0.8010(7) 0.6640(3) 0.7485(5) 0.104(3) Uani 1 1 d .
H10A H 0.7829 0.6929 0.7919 0.157 Uiso 1 1 calc R
H10B H 0.7744 0.6909 0.6938 0.157 Uiso 1 1 calc R
H10C H 0.8712 0.6621 0.7643 0.157 Uiso 1 1 calc R
C28 C 0.7405(8) 0.3343(5) 0.3245(5) 0.120(4) Uani 1 1 d .
H28A H 0.6895 0.3570 0.3445 0.144 Uiso 1 1 calc R
H28B H 0.7575 0.3743 0.2884 0.144 Uiso 1 1 calc R
C23 C 0.8246(6) 0.5450(6) 0.4855(5) 0.105(3) Uani 1 1 d .
H23A H 0.8404 0.5893 0.4535 0.125 Uiso 1 1 calc R
H23B H 0.8614 0.4980 0.4782 0.125 Uiso 1 1 calc R
C7 C 0.5698(5) 0.4199(6) 0.6581(5) 0.124(4) Uani 1 1 d .
H7A H 0.5259 0.4230 0.6914 0.185 Uiso 1 1 calc R
H7B H 0.5892 0.3647 0.6553 0.185 Uiso 1 1 calc R
H7C H 0.5373 0.4396 0.6007 0.185 Uiso 1 1 calc R
C21 C 0.9855(5) 0.5351(6) 0.6386(7) 0.115(3) Uani 1 1 d .
H21A H 1.0201 0.5561 0.6012 0.138 Uiso 1 1 calc R
H21B H 1.0171 0.5570 0.6960 0.138 Uiso 1 1 calc R
C16 C 0.8111(6) 0.0004(4) 0.5289(7) 0.119(3) Uani 1 1 d .
H16A H 0.8505 -0.0473 0.5467 0.178 Uiso 1 1 calc R
H16B H 0.7539 -0.0124 0.4808 0.178 Uiso 1 1 calc R
H16C H 0.7915 0.0200 0.5761 0.178 Uiso 1 1 calc R
C27 C 0.7034(6) 0.2613(6) 0.2735(5) 0.123(3) Uani 1 1 d .
H27A H 0.7482 0.2456 0.2430 0.147 Uiso 1 1 calc R
H27B H 0.6402 0.2728 0.2308 0.147 Uiso 1 1 calc R
C6 C 0.5924(6) 0.6072(6) 0.6234(5) 0.124(4) Uani 1 1 d .
H6A H 0.5520 0.6309 0.6536 0.186 Uiso 1 1 calc R
H6B H 0.5525 0.5748 0.5763 0.186 Uiso 1 1 calc R
H6C H 0.6236 0.6492 0.6012 0.186 Uiso 1 1 calc R
C24 C 0.7228(6) 0.5280(5) 0.4505(4) 0.086(2) Uani 1 1 d .
H24A H 0.7097 0.5030 0.3941 0.104 Uiso 1 1 calc R
H24B H 0.6865 0.5783 0.4423 0.104 Uiso 1 1 calc R
C19 C 1.0495(4) 0.2361(5) 0.5458(5) 0.101(3) Uani 1 1 d .
H19A H 1.1145 0.2139 0.5665 0.152 Uiso 1 1 calc R
H19B H 1.0349 0.2624 0.5926 0.152 Uiso 1 1 calc R
H19C H 1.0453 0.2746 0.5008 0.152 Uiso 1 1 calc R
C25 C 0.5933(5) 0.2164(8) 0.3772(6) 0.142(4) Uani 1 1 d .
H25A H 0.5945 0.2750 0.3770 0.171 Uiso 1 1 calc R
H25B H 0.5308 0.1990 0.3370 0.171 Uiso 1 1 calc R
C17 C 0.8355(8) 0.0219(6) 0.3414(7) 0.159(5) Uani 1 1 d .
H17A H 0.8781 -0.0227 0.3413 0.238 Uiso 1 1 calc R
H17B H 0.8252 0.0534 0.2899 0.238 Uiso 1 1 calc R
H17C H 0.7737 0.0017 0.3432 0.238 Uiso 1 1 calc R

loop_
_atom_site_aniso_label
_atom_site_aniso_U_11
_atom_site_aniso_U_22
_atom_site_aniso_U_33
_atom_site_aniso_U_23
_atom_site_aniso_U_13
_atom_site_aniso_U_12
P 0.0652(9) 0.0723(10) 0.0738(10) -0.0049(8) 0.0291(8) -0.0005(7)
Ag1 0.0927(3) 0.0476(3) 0.0688(3) -0.0086(2) 0.0373(3) -0.0003(2)
Fe2 0.0375(3) 0.0452(4) 0.0425(4) -0.0039(3) 0.0141(3) 0.0036(3)
Fe1 0.0462(3) 0.0326(3) 0.0480(4) 0.0010(3) 0.0232(3) -0.0011(3)
S3 0.0861(10) 0.0453(7) 0.0898(11) 0.0016(7) 0.0557(9) -0.0121(7)
S5 0.0499(6) 0.0506(7) 0.0692(8) 0.0004(6) 0.0324(6) -0.0032(5)
S4 0.0777(9) 0.0574(8) 0.0615(8) 0.0130(7) 0.0424(7) 0.0078(6)
S2 0.0528(7) 0.0521(7) 0.0574(7) -0.0007(6) 0.0211(6) 0.0081(5)
S1 0.0631(7) 0.0559(8) 0.0515(7) 0.0020(6) 0.0176(6) 0.0085(6)
S6 0.0539(8) 0.1228(15) 0.0656(10) -0.0395(10) -0.0024(7) 0.0114(8)
F3 0.128(4) 0.147(5) 0.153(5) -0.043(4) 0.047(4) 0.046(3)
F2 0.210(5) 0.083(3) 0.129(4) -0.009(3) 0.089(4) 0.030(3)
F1 0.161(5) 0.298(9) 0.115(5) -0.054(6) -0.010(4) 0.104(6)
F6 0.376(13) 0.112(5) 0.276(10) -0.027(6) 0.239(10) -0.062(6)
F5 0.187(7) 0.272(9) 0.171(7) -0.063(6) -0.055(6) 0.119(7)
F4 0.306(10) 0.194(7) 0.325(12) -0.057(7) 0.257(10) -0.105(7)
C5 0.098(4) 0.035(3) 0.065(3) 0.001(2) 0.052(3) 0.008(3)
C3 0.074(3) 0.040(3) 0.052(3) -0.002(2) 0.037(3) -0.008(2)
C4 0.058(3) 0.041(3) 0.051(3) -0.005(2) 0.022(2) -0.002(2)
C2 0.053(3) 0.100(5) 0.058(3) -0.006(3) 0.034(3) -0.017(3)
C1 0.072(3) 0.079(4) 0.058(3) 0.010(3) 0.038(3) 0.029(3)
C15 0.048(3) 0.072(4) 0.060(3) 0.019(3) 0.021(2) 0.018(3)
C14 0.039(2) 0.089(4) 0.063(3) 0.017(3) 0.019(2) 0.015(2)
C13 0.069(4) 0.099(5) 0.064(4) 0.014(4) 0.037(3) 0.044(4)
C26 0.046(3) 0.139(7) 0.105(6) -0.005(5) 0.033(4) -0.001(3)
C20 0.072(4) 0.142(7) 0.058(4) 0.030(4) 0.021(3) 0.021(4)
C9 0.074(4) 0.099(5) 0.067(4) -0.019(4) 0.014(3) -0.011(3)
C8 0.157(7) 0.040(3) 0.101(5) 0.015(3) 0.074(5) -0.006(4)
C12 0.086(4) 0.077(5) 0.086(5) -0.022(4) 0.021(4) 0.034(4)
C11 0.075(4) 0.054(3) 0.103(5) 0.009(3) 0.044(4) 0.021(3)
C18 0.120(6) 0.183(9) 0.092(5) 0.045(6) 0.081(5) 0.078(6)
C22 0.059(3) 0.093(5) 0.110(6) 0.000(4) 0.041(4) -0.001(3)
C10 0.206(9) 0.033(3) 0.102(6) -0.005(3) 0.089(6) -0.001(4)
C28 0.192(9) 0.100(6) 0.059(4) 0.027(4) 0.028(5) 0.074(6)
C23 0.125(6) 0.119(7) 0.095(5) 0.031(5) 0.071(5) -0.006(5)
C7 0.085(5) 0.207(10) 0.090(5) -0.023(6) 0.044(4) -0.075(6)
C21 0.068(4) 0.125(7) 0.170(9) 0.035(6) 0.064(5) -0.012(4)
C16 0.134(7) 0.055(4) 0.185(10) 0.024(5) 0.076(7) 0.007(4)
C27 0.123(6) 0.176(10) 0.056(4) 0.019(6) 0.011(4) 0.055(6)
C6 0.128(6) 0.172(9) 0.086(5) 0.038(5) 0.054(5) 0.106(7)
C24 0.117(6) 0.077(5) 0.067(4) 0.015(3) 0.033(4) -0.006(4)
C19 0.039(3) 0.147(7) 0.109(6) 0.012(5) 0.010(3) -0.019(4)
C25 0.036(3) 0.260(13) 0.118(7) -0.034(8) 0.006(4) 0.019(5)
C17 0.192(11) 0.116(8) 0.152(9) -0.068(7) 0.034(8) 0.051(7)

loop_
_atom_type_symbol
_atom_type_description
_atom_type_scat_dispersion_real
_atom_type_scat_dispersion_imag
_atom_type_scat_source
C C 0.0033 0.0016 'International Tables Vol C Tables 4.2.6.8 and 6.1.1.4'
H H 0.0000 0.0000 'International Tables Vol C Tables 4.2.6.8 and 6.1.1.4'
F F 0.0171 0.0103 'International Tables Vol C Tables 4.2.6.8 and 6.1.1.4'
P P 0.1023 0.0942 'International Tables Vol C Tables 4.2.6.8 and 6.1.1.4'
S S 0.1246 0.1234 'International Tables Vol C Tables 4.2.6.8 and 6.1.1.4'
Fe Fe 0.3463 0.8444 'International Tables Vol C Tables 4.2.6.8 and 6.1.1.4'
Ag Ag -0.8971 1.1015 'International Tables Vol C Tables 4.2.6.8 and 6.1.1.4'

loop_
_geom_angle_atom_site_label_1
_geom_angle_atom_site_label_2
_geom_angle_atom_site_label_3
_geom_angle
F4 P F1 92.2(6)
F4 P F5 95.2(6)
F1 P F5 172.6(6)
F4 P F6 176.6(6)
F1 P F6 85.7(6)
F5 P F6 86.9(6)
F4 P F3 90.7(4)
F1 P F3 88.1(3)
F5 P F3 91.8(4)
F6 P F3 91.9(4)
F4 P F2 90.1(4)
F1 P F2 90.4(4)
F5 P F2 89.6(4)
F6 P F2 87.2(3)
F3 P F2 178.3(4)
S5 Ag1 S1 126.84(5)
S5 Ag1 S2 125.09(5)
S1 Ag1 S2 91.78(4)
S5 Ag1 S4 90.24(5)
S1 Ag1 S4 108.24(5)
S2 Ag1 S4 115.37(5)
S5 Ag1 Fe1 137.89(4)
S1 Ag1 Fe1 46.67(3)
S2 Ag1 Fe1 46.67(3)
S4 Ag1 Fe1 131.78(4)
S5 Ag1 Fe2 46.45(3)
S1 Ag1 Fe2 140.48(4)
S2 Ag1 Fe2 124.60(3)
S4 Ag1 Fe2 45.78(4)
Fe1 Ag1 Fe2 170.94(2)
C15 Fe2 C14 39.1(2)
C15 Fe2 C11 39.4(2)
C14 Fe2 C11 65.2(2)
C15 Fe2 C13 65.8(2)
C14 Fe2 C13 39.2(2)
C11 Fe2 C13 64.8(3)
C15 Fe2 C12 65.3(3)
C14 Fe2 C12 64.9(3)
C11 Fe2 C12 38.4(3)
C13 Fe2 C12 38.4(3)
C15 Fe2 S6 149.27(19)
C14 Fe2 S6 149.09(18)
C11 Fe2 S6 110.2(2)
C13 Fe2 S6 110.07(18)
C12 Fe2 S6 92.23(19)
C15 Fe2 S4 121.40(17)
C14 Fe2 S4 89.42(17)
C11 Fe2 S4 154.07(18)
C13 Fe2 S4 92.4(2)
C12 Fe2 S4 127.0(2)
S6 Fe2 S4 88.60(8)
C15 Fe2 S5 89.33(15)
C14 Fe2 S5 122.23(17)
C11 Fe2 S5 91.98(18)
C13 Fe2 S5 154.22(17)
C12 Fe2 S5 126.1(2)
S6 Fe2 S5 87.70(7)
S4 Fe2 S5 106.94(6)
C15 Fe2 Ag1 101.11(17)
C14 Fe2 Ag1 103.12(18)
C11 Fe2 Ag1 131.7(2)
C13 Fe2 Ag1 135.1(2)
C12 Fe2 Ag1 166.16(18)
S6 Fe2 Ag1 101.41(5)
S4 Fe2 Ag1 56.56(4)
S5 Fe2 Ag1 53.08(4)
C3 Fe1 C2 39.0(2)
C3 Fe1 C1 65.7(2)
C2 Fe1 C1 39.7(2)
C3 Fe1 C4 39.06(19)
C2 Fe1 C4 65.1(2)
C1 Fe1 C4 64.7(2)
C3 Fe1 C5 64.61(19)
C2 Fe1 C5 64.8(2)
C1 Fe1 C5 38.2(2)
C4 Fe1 C5 37.97(19)
C3 Fe1 S3 148.20(15)
C2 Fe1 S3 146.1(2)
C1 Fe1 S3 106.61(18)
C4 Fe1 S3 109.17(14)
C5 Fe1 S3 89.99(15)
C3 Fe1 S1 121.91(15)
C2 Fe1 S1 89.45(16)
C1 Fe1 S1 92.06(17)
C4 Fe1 S1 153.84(14)
C5 Fe1 S1 126.53(17)
S3 Fe1 S1 88.15(6)
C3 Fe1 S2 91.24(15)
C2 Fe1 S2 124.1(2)
C1 Fe1 S2 155.59(16)
C4 Fe1 S2 92.59(14)
C5 Fe1 S2 125.68(17)
S3 Fe1 S2 88.65(6)
S1 Fe1 S2 107.70(6)
C3 Fe1 Ag1 105.83(14)
C2 Fe1 Ag1 105.86(18)
C1 Fe1 Ag1 136.30(19)
C4 Fe1 Ag1 135.91(13)
C5 Fe1 Ag1 169.88(14)
S3 Fe1 Ag1 100.13(5)
S1 Fe1 Ag1 54.54(4)
S2 Fe1 Ag1 55.24(4)
C21 S3 C23 102.1(5)
C21 S3 Fe1 104.2(3)
C23 S3 Fe1 103.8(3)
C26 S5 Fe2 105.0(3)
C26 S5 Ag1 108.6(3)
Fe2 S5 Ag1 80.46(4)
C28 S4 Fe2 104.8(3)
C28 S4 Ag1 102.3(3)
Fe2 S4 Ag1 77.67(4)
C22 S2 Fe1 105.3(2)
C22 S2 Ag1 104.3(3)
Fe1 S2 Ag1 78.09(4)
C24 S1 Fe1 105.2(2)
C24 S1 Ag1 108.5(3)
Fe1 S1 Ag1 78.79(4)
C25 S6 C27 100.6(5)
C25 S6 Fe2 105.6(3)
C27 S6 Fe2 104.9(3)
C4 C5 C1 109.0(5)
C4 C5 C10 125.9(6)
C1 C5 C10 125.1(6)
C4 C5 Fe1 70.3(3)
C1 C5 Fe1 69.5(3)
C10 C5 Fe1 126.4(4)
C2 C3 C4 108.2(5)
C2 C3 C8 126.9(6)
C4 C3 C8 124.6(5)
C2 C3 Fe1 70.6(3)
C4 C3 Fe1 72.0(3)
C8 C3 Fe1 127.9(4)
C5 C4 C3 107.8(5)
C5 C4 C9 126.9(5)
C3 C4 C9 125.1(5)
C5 C4 Fe1 71.7(3)
C3 C4 Fe1 68.9(3)
C9 C4 Fe1 128.6(4)
C3 C2 C1 107.7(5)
C3 C2 C7 126.4(7)
C1 C2 C7 125.8(7)
C3 C2 Fe1 70.4(3)
C1 C2 Fe1 70.9(3)
C7 C2 Fe1 125.9(5)
C5 C1 C2 107.2(5)
C5 C1 C6 127.2(7)
C2 C1 C6 125.4(7)
C5 C1 Fe1 72.3(3)
C2 C1 Fe1 69.4(3)
C6 C1 Fe1 126.9(4)
C14 C15 C11 107.5(5)
C14 C15 C20 127.1(6)
C11 C15 C20 125.3(6)
C14 C15 Fe2 70.5(3)
C11 C15 Fe2 72.0(3)
C20 C15 Fe2 126.4(4)
C15 C14 C13 109.0(6)
C15 C14 C19 125.5(6)
C13 C14 C19 125.5(6)
C15 C14 Fe2 70.4(3)
C13 C14 Fe2 72.2(3)
C19 C14 Fe2 125.3(4)
C12 C13 C14 107.2(6)
C12 C13 C18 127.7(7)
C14 C13 C18 125.0(8)
C12 C13 Fe2 71.5(3)
C14 C13 Fe2 68.6(3)
C18 C13 Fe2 127.6(4)
C25 C26 S5 114.3(5)
C13 C12 C11 108.4(6)
C13 C12 C17 125.6(8)
C11 C12 C17 126.0(9)
C13 C12 Fe2 70.1(3)
C11 C12 Fe2 69.9(3)
C17 C12 Fe2 127.7(5)
C12 C11 C15 108.0(6)
C12 C11 C16 126.9(7)
C15 C11 C16 125.0(7)
C12 C11 Fe2 71.7(4)
C15 C11 Fe2 68.7(3)
C16 C11 Fe2 127.7(4)
C21 C22 S2 112.6(5)
C27 C28 S4 110.8(5)
C24 C23 S3 112.8(5)
C22 C21 S3 116.0(5)
C28 C27 S6 111.4(6)
C23 C24 S1 113.0(5)
C26 C25 S6 112.0(6)

loop_
_geom_bond_atom_site_label_1
_geom_bond_atom_site_label_2
_geom_bond_distance
P F4 1.490(6)
P F1 1.503(6)
P F5 1.505(6)
P F6 1.525(7)
P F3 1.552(5)
P F2 1.567(5)
Ag1 S5 2.4880(14)
Ag1 S1 2.5385(14)
Ag1 S2 2.5667(14)
Ag1 S4 2.6212(15)
Ag1 Fe1 3.0569(8)
Ag1 Fe2 3.0689(8)
Fe2 C15 2.094(5)
Fe2 C14 2.096(5)
Fe2 C11 2.138(6)
Fe2 C13 2.143(5)
Fe2 C12 2.162(6)
Fe2 S6 2.2149(15)
Fe2 S4 2.2512(16)
Fe2 S5 2.2555(15)
Fe1 C3 2.103(5)
Fe1 C2 2.104(5)
Fe1 C1 2.125(5)
Fe1 C4 2.143(5)
Fe1 C5 2.161(5)
Fe1 S3 2.2281(15)
Fe1 S1 2.2670(15)
Fe1 S2 2.2725(14)
S3 C21 1.784(7)
S3 C23 1.829(8)
S5 C26 1.817(7)
S4 C28 1.843(8)
S2 C22 1.822(6)
S1 C24 1.812(7)
S6 C25 1.796(8)
S6 C27 1.804(10)
C5 C4 1.400(7)
C5 C1 1.405(8)
C5 C10 1.503(8)
C3 C2 1.404(8)
C3 C4 1.420(7)
C3 C8 1.492(7)
C4 C9 1.515(7)
C2 C1 1.435(9)
C2 C7 1.500(8)
C1 C6 1.506(8)
C15 C14 1.403(8)
C15 C11 1.426(9)
C15 C20 1.494(8)
C14 C13 1.424(9)
C14 C19 1.506(9)
C13 C12 1.416(10)
C13 C18 1.492(9)
C26 C25 1.421(12)
C12 C11 1.414(10)
C12 C17 1.509(10)
C11 C16 1.516(10)
C22 C21 1.443(10)
C28 C27 1.466(12)
C23 C24 1.419(9)
